data_7702508
loop_
_publ_author_name
'Zheng, Shao-Liang'
'Tong, Ming-Liang'
'Yu, Xiao-Lan'
'Chen, Xiao-Ming'

_publ_section_title
;
 Syntheses and structures of six chain-, ladder- and grid-like
 co-ordination polymers constructed from \m-hexamethylenetetramine and
 silver salts
;
_journal_issue 5
_journal_name_full 'Journal of the Chemical Society, Dalton Transactions'
_journal_page_first 586
_journal_paper_doi 10.1039/b009068i
_journal_year 2001
_chemical_formula_sum 'C13 H19 Ag N4 O4'
_chemical_formula_weight 403.19
_space_group_IT_number 14
_space_group_name_Hall '-P 2yn'
_space_group_name_H-M_alt 'P 1 21/n 1'
_symmetry_cell_setting monoclinic
_symmetry_space_group_name_H-M 'P 1 21/n 1'
_atom_sites_solution_hydrogens geom
_atom_sites_solution_primary direct
_atom_sites_solution_secondary difmap
_audit_creation_method SHELXL-97
_cell_angle_alpha 90.00
_cell_angle_beta 92.34(2)
_cell_angle_gamma 90.00
_cell_formula_units_Z 4
_cell_length_a 6.491(3)
_cell_length_b 20.146(15)
_cell_length_c 11.073(9)
_cell_measurement_reflns_used 25
_cell_measurement_temperature 293(2)
_cell_measurement_theta_max 15
_cell_measurement_theta_min 7.5
_cell_volume 1446.8(17)
_computing_cell_refinement 'SHELXTL-Plus (Sheldrick, 1990)'
_computing_data_collection 'SHELXTL-Plus (Sheldrick, 1990)'
_computing_data_reduction 'SHELXTL-Plus (Sheldrick, 1990)'
_computing_molecular_graphics 'SHELXTL V. 5.0 (Sheldrick, 1997)'
_computing_publication_material 'SHELXL-97 (Sheldrick, 1997)'
_computing_structure_refinement 'SHELXL-97 (Sheldrick, 1997)'
_computing_structure_solution 'SHELXS-97 (Sheldrick, 1997)'
_diffrn_ambient_temperature 293(2)
_diffrn_measured_fraction_theta_full 0.969
_diffrn_measured_fraction_theta_max 0.969
_diffrn_measurement_device_type 'Siemens R3m'
_diffrn_measurement_method '\w scan'
_diffrn_radiation_monochromator graphite
_diffrn_radiation_source 'fine-focus sealed tube'
_diffrn_radiation_type MoK\a
_diffrn_radiation_wavelength 0.71073
_diffrn_reflns_av_R_equivalents 0.0231
_diffrn_reflns_av_sigmaI/netI 0.0297
_diffrn_reflns_limit_h_max 8
_diffrn_reflns_limit_h_min 0
_diffrn_reflns_limit_k_max 26
_diffrn_reflns_limit_k_min 0
_diffrn_reflns_limit_l_max 14
_diffrn_reflns_limit_l_min -14
_diffrn_reflns_number 3601
_diffrn_reflns_theta_full 27.51
_diffrn_reflns_theta_max 27.51
_diffrn_reflns_theta_min 2.02
_diffrn_standards_decay_% none
_diffrn_standards_interval_count 200
_diffrn_standards_number 2
_exptl_absorpt_coefficient_mu 1.418
_exptl_absorpt_correction_T_max 0.6922
_exptl_absorpt_correction_T_min 0.5259
_exptl_absorpt_correction_type semi-empirical
_exptl_absorpt_process_details '\y-scans (North et al., 1968)'
_exptl_crystal_colour colourless
_exptl_crystal_density_diffrn 1.851
_exptl_crystal_density_method 'not measured'
_exptl_crystal_description block
_exptl_crystal_F_000 816
_exptl_crystal_size_max 0.52
_exptl_crystal_size_mid 0.30
_exptl_crystal_size_min 0.28
_refine_diff_density_max 1.492
_refine_diff_density_min -2.125
_refine_diff_density_rms 0.300
_refine_ls_extinction_coef 0.0000(17)
_refine_ls_extinction_expression Fc^*^=kFc[1+0.001xFc^2^\l^3^/sin(2\q)]^-1/4^
_refine_ls_extinction_method SHELXL
_refine_ls_goodness_of_fit_ref 1.066
_refine_ls_hydrogen_treatment mixed
_refine_ls_matrix_type full
_refine_ls_number_parameters 200
_refine_ls_number_reflns 3323
_refine_ls_number_restraints 0
_refine_ls_restrained_S_all 1.066
_refine_ls_R_factor_all 0.0824
_refine_ls_R_factor_gt 0.0679
_refine_ls_shift/su_max 0.444
_refine_ls_shift/su_mean 0.002
_refine_ls_structure_factor_coef Fsqd
_refine_ls_weighting_details 'w=1/[\s^2^(Fo^2^)+(0.1859P)^2^+0.1565P] where P=(Fo^2^+2Fc^2^)/3'
_refine_ls_weighting_scheme calc
_refine_ls_wR_factor_gt 0.2236
_refine_ls_wR_factor_ref 0.2415
_reflns_number_gt 2645
_reflns_number_total 3323
_reflns_threshold_expression >2sigma(I)
_cod_data_source_file b009068i.txt
_cod_data_source_block complex_1
_cod_depositor_comments
;
The following automatic conversions were performed:

data item '_symmetry_cell_setting' value 'MONOCLINIC' was changed to
'monoclinic' in accordance with the
/home/saulius/struct/COD-crude-data/automatic-downloads/DataCite-retrospective/RSC/depositions/lib/dictionaries/cif_core.dic
dictionary named 'cif_core.dic' version 2.4.2 last updated on
2011-04-26.

data item '_refine_ls_weighting_scheme' value 'calc
w=1/[\s^2^(Fo^2^)+(0.1859P)^2^+0.1565P] where P=(Fo^2^+2Fc^2^)/3' was
changed to 'calc'. A new data item '_refine_ls_weighting_details' was
created with the value set to
'w=1/[\s^2^(Fo^2^)+(0.1859P)^2^+0.1565P] where P=(Fo^2^+2Fc^2^)/3'.

Automatic conversion script
Id: cif_fix_values 6909 2019-04-08 15:41:33Z antanas 
;
_cod_original_sg_symbol_H-M P2(1)/n
_cod_database_code 7702508

loop_
_symmetry_equiv_pos_as_xyz
'x, y, z'
'-x+1/2, y+1/2, -z+1/2'
'-x, -y, -z'
'x-1/2, -y-1/2, z-1/2'

loop_
_atom_site_label
_atom_site_type_symbol
_atom_site_fract_x
_atom_site_fract_y
_atom_site_fract_z
_atom_site_U_iso_or_equiv
_atom_site_adp_type
_atom_site_occupancy
_atom_site_calc_flag
_atom_site_refinement_flags
Ag1 Ag 0.22295(7) 0.57117(3) 0.63120(4) 0.0388(3) Uani 1 d .
N1 N 0.5409(9) 0.5773(2) 0.7482(4) 0.0293(11) Uani 1 d .
N2 N 0.7445(9) 0.6440(2) 0.8950(5) 0.0314(11) Uani 1 d .
N3 N 0.9187(8) 0.5769(2) 0.7451(5) 0.0303(11) Uani 1 d .
N4 N 0.7446(8) 0.5220(2) 0.9094(4) 0.0292(10) Uani 1 d .
C1 C 0.2563(10) 0.6324(3) 0.3950(5) 0.0326(13) Uani 1 d .
C2 C 0.2696(9) 0.6658(3) 0.2766(5) 0.0275(11) Uani 1 d .
C3 C 0.4609(9) 0.6836(3) 0.2307(5) 0.0319(12) Uani 1 d .
H3 H 0.5848 0.6726 0.2766 0.080 Uiso 1 d R
C4 C 0.4759(9) 0.7171(3) 0.1243(6) 0.0352(13) Uani 1 d .
H4 H 0.6087 0.7284 0.0953 0.080 Uiso 1 d R
C5 C 0.2970(10) 0.7340(3) 0.0562(5) 0.0312(12) Uani 1 d .
C6 C 0.1069(10) 0.7150(3) 0.0977(5) 0.0366(13) Uani 1 d .
H6 H -0.0159 0.7247 0.0497 0.080 Uiso 1 d R
C7 C 0.0933(10) 0.6825(3) 0.2064(5) 0.0342(13) Uani 1 d .
H7 H -0.0399 0.6715 0.2353 0.080 Uiso 1 d R
C8 C 0.5558(11) 0.6401(3) 0.8185(6) 0.0366(13) Uani 1 d .
H8A H 0.4387 0.6433 0.8684 0.080 Uiso 1 d R
H8B H 0.5511 0.6771 0.7638 0.080 Uiso 1 d R
C9 C 0.5543(10) 0.5211(3) 0.8328(5) 0.0320(12) Uani 1 d .
H9A H 0.5506 0.4806 0.7873 0.080 Uiso 1 d R
H9B H 0.4370 0.5215 0.8828 0.080 Uiso 1 d R
C10 C 0.7224(10) 0.5740(3) 0.6719(5) 0.0292(12) Uani 1 d .
H10A H 0.7180 0.6099 0.6148 0.080 Uiso 1 d R
H10B H 0.7180 0.5333 0.6271 0.080 Uiso 1 d R
C11 C 0.9195(10) 0.6393(3) 0.8156(5) 0.0355(13) Uani 1 d .
H11A H 1.0452 0.6415 0.8643 0.080 Uiso 1 d R
H11B H 0.9170 0.6765 0.7615 0.080 Uiso 1 d R
C12 C 0.7519(11) 0.5862(3) 0.9757(6) 0.0349(13) Uani 1 d .
H12A H 0.6378 0.5884 1.0281 0.080 Uiso 1 d R
H12B H 0.8764 0.5880 1.0255 0.080 Uiso 1 d R
C13 C 0.9197(10) 0.5210(3) 0.8308(6) 0.0321(12) Uani 1 d .
H13A H 1.0447 0.5228 0.8801 0.080 Uiso 1 d R
H13B H 0.9191 0.4799 0.7868 0.080 Uiso 1 d R
O1 O 0.4026(8) 0.5976(3) 0.4357(5) 0.0498(13) Uani 1 d .
O2 O 0.0919(8) 0.6388(2) 0.4522(4) 0.0417(11) Uani 1 d .
O3 O 0.3040(8) 0.7688(3) -0.0487(4) 0.0448(12) Uani 1 d .
H H 0.4592 0.7943 -0.0867 0.080 Uiso 1 d R
O1W O 0.2244(8) 0.4492(3) 0.6349(5) 0.0506(14) Uani 1 d .
H1WA H 0.1238 0.4207 0.5978 0.120 Uiso 1 d R
H1WB H 0.3639 0.4394 0.6189 0.120 Uiso 1 d R

loop_
_atom_site_aniso_label
_atom_site_aniso_U_11
_atom_site_aniso_U_22
_atom_site_aniso_U_33
_atom_site_aniso_U_23
_atom_site_aniso_U_13
_atom_site_aniso_U_12
Ag1 0.0290(4) 0.0526(4) 0.0351(4) 0.00827(18) 0.0037(2) -0.0007(2)
N1 0.026(3) 0.037(3) 0.024(2) 0.0029(17) 0.000(2) 0.0003(19)
N2 0.038(3) 0.025(2) 0.031(2) 0.0007(18) 0.006(2) -0.002(2)
N3 0.024(3) 0.037(3) 0.031(2) 0.0002(18) 0.004(2) -0.0008(19)
N4 0.031(3) 0.033(2) 0.024(2) 0.0053(18) 0.0037(19) -0.001(2)
C1 0.035(3) 0.034(3) 0.029(2) -0.002(2) 0.000(2) -0.008(2)
C2 0.029(3) 0.028(2) 0.026(2) -0.0020(19) 0.003(2) -0.001(2)
C3 0.023(3) 0.039(3) 0.034(3) 0.000(2) 0.000(2) 0.001(2)
C4 0.023(3) 0.043(3) 0.040(3) 0.001(3) 0.009(2) 0.000(3)
C5 0.036(3) 0.029(2) 0.028(3) 0.003(2) 0.003(2) 0.000(2)
C6 0.034(3) 0.049(3) 0.027(3) 0.000(2) -0.002(2) 0.001(3)
C7 0.031(3) 0.040(3) 0.032(3) -0.003(2) 0.007(2) -0.004(3)
C8 0.035(3) 0.035(3) 0.040(3) 0.007(2) 0.005(3) 0.003(3)
C9 0.034(3) 0.031(3) 0.031(3) 0.002(2) 0.006(2) -0.006(2)
C10 0.039(4) 0.031(3) 0.017(2) 0.0073(18) 0.003(2) 0.002(2)
C11 0.034(3) 0.035(3) 0.038(3) 0.005(2) 0.002(3) -0.007(3)
C12 0.036(4) 0.040(3) 0.028(3) 0.002(2) 0.001(3) -0.004(3)
C13 0.028(3) 0.033(3) 0.035(3) -0.002(2) 0.005(2) 0.005(2)
O1 0.042(3) 0.061(3) 0.046(3) 0.018(2) 0.002(2) 0.008(3)
O2 0.044(3) 0.048(2) 0.034(2) 0.0020(18) 0.014(2) 0.001(2)
O3 0.043(3) 0.058(3) 0.033(2) 0.0144(19) -0.002(2) -0.005(2)
O1W 0.047(4) 0.045(3) 0.061(4) -0.008(2) 0.007(3) -0.003(2)

loop_
_atom_type_symbol
_atom_type_description
_atom_type_scat_dispersion_real
_atom_type_scat_dispersion_imag
_atom_type_scat_source
C C 0.0033 0.0016 'International Tables Vol C Tables 4.2.6.8 and 6.1.1.4'
H H 0.0000 0.0000 'International Tables Vol C Tables 4.2.6.8 and 6.1.1.4'
N N 0.0061 0.0033 'International Tables Vol C Tables 4.2.6.8 and 6.1.1.4'
O O 0.0106 0.0060 'International Tables Vol C Tables 4.2.6.8 and 6.1.1.4'
Ag Ag -0.8971 1.1015 'International Tables Vol C Tables 4.2.6.8 and 6.1.1.4'

loop_
_geom_angle_atom_site_label_1
_geom_angle_atom_site_label_2
_geom_angle_atom_site_label_3
_geom_angle
_geom_angle_site_symmetry_1
_geom_angle_site_symmetry_3
N3 Ag1 N1 115.13(19) 1_455 .
N3 Ag1 O1W 92.42(16) 1_455 .
N1 Ag1 O1W 92.27(17) . .
N3 Ag1 O2 97.42(17) 1_455 .
N1 Ag1 O2 130.74(16) . .
O1W Ag1 O2 123.62(17) . .
N3 Ag1 O1 148.48(17) 1_455 .
N1 Ag1 O1 91.98(18) . .
O1W Ag1 O1 102.74(17) . .
O2 Ag1 O1 51.20(16) . .
C9 N1 C10 107.6(5) . .
C9 N1 C8 108.7(5) . .
C10 N1 C8 107.5(5) . .
C9 N1 Ag1 109.4(4) . .
C10 N1 Ag1 112.2(4) . .
C8 N1 Ag1 111.3(4) . .
C8 N2 C12 108.4(5) . .
C8 N2 C11 107.5(5) . .
C12 N2 C11 107.9(5) . .
C13 N3 C11 108.0(5) . .
C13 N3 C10 107.7(5) . .
C11 N3 C10 107.8(5) . .
C13 N3 Ag1 108.8(4) . 1_655
C11 N3 Ag1 109.5(4) . 1_655
C10 N3 Ag1 114.8(4) . 1_655
C13 N4 C9 108.2(5) . .
C13 N4 C12 107.2(5) . .
C9 N4 C12 107.7(5) . .
O1 C1 O2 121.2(6) . .
O1 C1 C2 120.3(6) . .
O2 C1 C2 118.5(6) . .
C7 C2 C3 116.9(5) . .
C7 C2 C1 121.7(5) . .
C3 C2 C1 121.3(5) . .
C4 C3 C2 122.2(6) . .
C3 C4 C5 119.9(6) . .
O3 C5 C6 119.1(6) . .
O3 C5 C4 122.0(6) . .
C6 C5 C4 118.9(5) . .
C7 C6 C5 120.7(6) . .
C6 C7 C2 121.4(6) . .
N2 C8 N1 112.6(5) . .
N1 C9 N4 112.7(5) . .
N1 C10 N3 111.9(5) . .
N2 C11 N3 112.6(5) . .
N2 C12 N4 112.9(5) . .
N4 C13 N3 113.0(5) . .
C1 O1 Ag1 93.2(4) . .
C1 O2 Ag1 94.2(4) . .

loop_
_geom_bond_atom_site_label_1
_geom_bond_atom_site_label_2
_geom_bond_distance
_geom_bond_site_symmetry_2
Ag1 N3 2.389(6) 1_455
Ag1 N1 2.395(5) .
Ag1 O1W 2.458(6) .
Ag1 O2 2.524(5) .
Ag1 O1 2.556(5) .
N1 C9 1.468(7) .
N1 C10 1.479(8) .
N1 C8 1.486(8) .
N2 C8 1.463(8) .
N2 C12 1.467(8) .
N2 C11 1.468(8) .
N3 C13 1.472(7) .
N3 C11 1.480(8) .
N3 C10 1.483(9) .
N3 Ag1 2.389(5) 1_655
N4 C13 1.460(7) .
N4 C9 1.470(8) .
N4 C12 1.488(8) .
C1 O1 1.250(8) .
C1 O2 1.269(8) .
C1 C2 1.479(8) .
C2 C7 1.398(8) .
C2 C3 1.407(8) .
C3 C4 1.364(9) .
C4 C5 1.400(9) .
C5 O3 1.360(7) .
C5 C6 1.388(9) .
C6 C7 1.376(8) .

loop_
_geom_hbond_atom_site_label_D
_geom_hbond_atom_site_label_H
_geom_hbond_atom_site_label_A
_geom_hbond_distance_DH
_geom_hbond_distance_HA
_geom_hbond_distance_DA
_geom_hbond_angle_DHA
_geom_hbond_site_symmetry_A
O3 H O2 1.22 1.65 2.638(7) 133.2 4_675
O1W H1WA O2 0.95 1.91 2.851(8) 171.2 3_566
O1W H1WB O1 0.95 1.81 2.741(7) 164.2 3_666
